data_4027138
loop_
_publ_author_name
'Christian Reus'
'Nai-Wei Liu'
'Michael Bolte'
'Hans-Wolfram Lerner'
'Matthias Wagner'

_publ_section_title
;
 Synthesis of Bromo-, Boryl-, and Stannyl-Functionalized
 1,2-Bis(trimethylsilyl)benzenes via Diels-Alder or C-H Activation
 Reactions
;
_journal_name_full 'Journal of Organic Chemistry'
_journal_page_first 3518
_journal_page_last 3523
_journal_paper_doi 10.1021/jo3002936
_journal_volume 77
_journal_year 2012
_chemical_formula_moiety 'C18 H33 B O2 Si2'
_chemical_formula_sum 'C18 H33 B O2 Si2'
_chemical_formula_weight 348.43
_chemical_name_systematic ?
_space_group_IT_number 14
_symmetry_cell_setting monoclinic
_symmetry_space_group_name_Hall '-P 2ybc'
_symmetry_space_group_name_H-M 'P 1 21/c 1'
_atom_sites_solution_hydrogens geom
_atom_sites_solution_primary direct
_atom_sites_solution_secondary difmap
_audit_creation_method SHELXL-97
_cell_angle_alpha 90.00
_cell_angle_beta 95.778(5)
_cell_angle_gamma 90.00
_cell_formula_units_Z 8
_cell_length_a 11.5399(7)
_cell_length_b 13.0173(8)
_cell_length_c 29.3178(19)
_cell_measurement_reflns_used 12183
_cell_measurement_temperature 173(2)
_cell_measurement_theta_max 25.1
_cell_measurement_theta_min 2.4
_cell_volume 4381.7(5)
_computing_cell_refinement 'X-Area (Stoe & Cie, 2001)'
_computing_data_collection 'X-Area (Stoe & Cie, 2001)'
_computing_data_reduction 'X-Area (Stoe & Cie, 2001)'
_computing_molecular_graphics 'XP (Sheldrick, 2008)'
_computing_publication_material SHELXL97
_computing_structure_refinement 'SHELXL97 (Sheldrick, 2008) '
_computing_structure_solution 'SHELXS97 (Sheldrick, 2008) '
_diffrn_ambient_temperature 173(2)
_diffrn_measured_fraction_theta_full 0.997
_diffrn_measured_fraction_theta_max 0.994
_diffrn_measurement_device_type 'STOE IPDS II two-circle-diffractometer'
_diffrn_measurement_method \w
_diffrn_radiation_monochromator graphite
_diffrn_radiation_source 'fine-focus sealed tube'
_diffrn_radiation_type MoK\a
_diffrn_radiation_wavelength 0.71073
_diffrn_reflns_av_R_equivalents 0.1154
_diffrn_reflns_av_sigmaI/netI 0.1273
_diffrn_reflns_limit_h_max 13
_diffrn_reflns_limit_h_min -13
_diffrn_reflns_limit_k_max 15
_diffrn_reflns_limit_k_min -15
_diffrn_reflns_limit_l_max 34
_diffrn_reflns_limit_l_min -34
_diffrn_reflns_number 35118
_diffrn_reflns_theta_full 25.00
_diffrn_reflns_theta_max 25.04
_diffrn_reflns_theta_min 2.10
_diffrn_standards_number 0
_exptl_absorpt_coefficient_mu 0.168
_exptl_absorpt_correction_T_max 0.9933
_exptl_absorpt_correction_T_min 0.9688
_exptl_absorpt_correction_type multi-scan
_exptl_absorpt_process_details 'MULABS (Spek, 2003; Blessing, 1995)'
_exptl_crystal_colour colourless
_exptl_crystal_density_diffrn 1.056
_exptl_crystal_description plate
_exptl_crystal_F_000 1520
_exptl_crystal_size_max 0.19
_exptl_crystal_size_mid 0.17
_exptl_crystal_size_min 0.04
_refine_diff_density_max 0.207
_refine_diff_density_min -0.315
_refine_diff_density_rms 0.046
_refine_ls_extinction_method none
_refine_ls_goodness_of_fit_ref 0.822
_refine_ls_hydrogen_treatment constr
_refine_ls_matrix_type full
_refine_ls_number_parameters 415
_refine_ls_number_reflns 7715
_refine_ls_number_restraints 0
_refine_ls_restrained_S_all 0.822
_refine_ls_R_factor_all 0.1259
_refine_ls_R_factor_gt 0.0546
_refine_ls_shift/su_max 0.001
_refine_ls_shift/su_mean 0.000
_refine_ls_structure_factor_coef Fsqd
_refine_ls_weighting_details 'calc w=1/[\s^2^(Fo^2^)+(0.0349P)^2^] where P=(Fo^2^+2Fc^2^)/3'
_refine_ls_weighting_scheme calc
_refine_ls_wR_factor_gt 0.1031
_refine_ls_wR_factor_ref 0.1231
_reflns_number_gt 3800
_reflns_number_total 7715
_reflns_threshold_expression I>2\s(I)
_cod_data_source_file jo3002936_si_002_4.cif
_cod_data_source_block wa1344
_cod_database_code 4027138

loop_
_symmetry_equiv_pos_as_xyz
'x, y, z'
'-x, y+1/2, -z+1/2'
'-x, -y, -z'
'x, -y-1/2, z-1/2'

loop_
_atom_site_label
_atom_site_type_symbol
_atom_site_fract_x
_atom_site_fract_y
_atom_site_fract_z
_atom_site_U_iso_or_equiv
_atom_site_adp_type
_atom_site_occupancy
_atom_site_symmetry_multiplicity
_atom_site_calc_flag
_atom_site_refinement_flags
Si1 Si 0.95394(8) 0.72701(7) 0.71352(4) 0.0438(3) Uani 1 1 d .
C11 C 0.8774(3) 0.8369(3) 0.73785(15) 0.0586(11) Uani 1 1 d .
H11A H 0.8910 0.8994 0.7205 0.088 Uiso 1 1 calc R
H11B H 0.9073 0.8465 0.7700 0.088 Uiso 1 1 calc R
H11C H 0.7937 0.8226 0.7358 0.088 Uiso 1 1 calc R
C12 C 1.1167(3) 0.7396(3) 0.72212(15) 0.0666(12) Uani 1 1 d .
H12A H 1.1525 0.6800 0.7087 0.100 Uiso 1 1 calc R
H12B H 1.1422 0.7428 0.7550 0.100 Uiso 1 1 calc R
H12C H 1.1404 0.8024 0.7072 0.100 Uiso 1 1 calc R
C13 C 0.9251(4) 0.6106(3) 0.74785(15) 0.0626(11) Uani 1 1 d .
H13A H 0.9643 0.5512 0.7358 0.094 Uiso 1 1 calc R
H13B H 0.8411 0.5979 0.7458 0.094 Uiso 1 1 calc R
H13C H 0.9548 0.6218 0.7800 0.094 Uiso 1 1 calc R
Si2 Si 1.04439(8) 0.84896(7) 0.60502(4) 0.0460(3) Uani 1 1 d .
C21 C 1.0129(3) 0.9139(3) 0.54867(14) 0.0632(12) Uani 1 1 d .
H21A H 0.9361 0.9465 0.5471 0.095 Uiso 1 1 calc R
H21B H 1.0137 0.8631 0.5240 0.095 Uiso 1 1 calc R
H21C H 1.0724 0.9663 0.5452 0.095 Uiso 1 1 calc R
C22 C 1.1911(3) 0.7881(3) 0.60641(17) 0.0709(13) Uani 1 1 d .
H22A H 1.2097 0.7534 0.6359 0.106 Uiso 1 1 calc R
H22B H 1.2496 0.8411 0.6025 0.106 Uiso 1 1 calc R
H22C H 1.1909 0.7378 0.5815 0.106 Uiso 1 1 calc R
C23 C 1.0398(4) 0.9545(3) 0.64792(14) 0.0609(11) Uani 1 1 d .
H23A H 1.0559 0.9263 0.6789 0.091 Uiso 1 1 calc R
H23B H 0.9624 0.9862 0.6447 0.091 Uiso 1 1 calc R
H23C H 1.0986 1.0063 0.6427 0.091 Uiso 1 1 calc R
B1 B 0.6294(3) 0.5357(3) 0.60322(15) 0.0382(9) Uani 1 1 d .
O1 O 0.58073(18) 0.49413(16) 0.56307(8) 0.0458(6) Uani 1 1 d .
O2 O 0.57559(18) 0.50820(16) 0.64085(8) 0.0448(6) Uani 1 1 d .
C1 C 0.7383(3) 0.6078(2) 0.60554(13) 0.0372(8) Uani 1 1 d .
C2 C 0.7970(3) 0.6374(2) 0.64715(12) 0.0379(8) Uani 1 1 d .
H2 H 0.7706 0.6103 0.6744 0.045 Uiso 1 1 calc R
C3 C 0.8933(3) 0.7051(2) 0.65184(12) 0.0372(8) Uani 1 1 d .
C4 C 0.9288(3) 0.7474(2) 0.61084(13) 0.0377(8) Uani 1 1 d .
C5 C 0.8719(3) 0.7159(2) 0.56873(13) 0.0397(8) Uani 1 1 d .
H5 H 0.8973 0.7423 0.5412 0.048 Uiso 1 1 calc R
C6 C 0.7786(3) 0.6465(2) 0.56598(13) 0.0404(8) Uani 1 1 d .
H6 H 0.7427 0.6258 0.5368 0.049 Uiso 1 1 calc R
C31 C 0.4714(3) 0.4469(3) 0.57346(14) 0.0486(9) Uani 1 1 d .
C32 C 0.4915(3) 0.4276(3) 0.62560(13) 0.0454(9) Uani 1 1 d .
C33 C 0.3765(3) 0.5263(3) 0.55948(16) 0.0679(13) Uani 1 1 d .
H33A H 0.3889 0.5874 0.5789 0.102 Uiso 1 1 calc R
H33B H 0.2999 0.4968 0.5633 0.102 Uiso 1 1 calc R
H33C H 0.3799 0.5456 0.5273 0.102 Uiso 1 1 calc R
C34 C 0.4526(4) 0.3508(3) 0.54366(15) 0.0695(13) Uani 1 1 d .
H34A H 0.5138 0.3006 0.5528 0.104 Uiso 1 1 calc R
H34B H 0.4555 0.3693 0.5114 0.104 Uiso 1 1 calc R
H34C H 0.3763 0.3209 0.5477 0.104 Uiso 1 1 calc R
C35 C 0.3854(3) 0.4392(3) 0.65185(15) 0.0584(11) Uani 1 1 d .
H35A H 0.3470 0.5048 0.6438 0.088 Uiso 1 1 calc R
H35B H 0.4097 0.4376 0.6849 0.088 Uiso 1 1 calc R
H35C H 0.3310 0.3827 0.6438 0.088 Uiso 1 1 calc R
C36 C 0.5521(3) 0.3259(3) 0.63739(15) 0.0570(11) Uani 1 1 d .
H36A H 0.6201 0.3192 0.6201 0.086 Uiso 1 1 calc R
H36B H 0.4980 0.2692 0.6294 0.086 Uiso 1 1 calc R
H36C H 0.5774 0.3238 0.6703 0.086 Uiso 1 1 calc R
Si1A Si 0.54846(8) 0.94171(7) 0.29561(4) 0.0462(3) Uani 1 1 d .
C11A C 0.6159(3) 1.0543(3) 0.26887(14) 0.0586(11) Uani 1 1 d .
H11D H 0.6001 1.1169 0.2858 0.088 Uiso 1 1 calc R
H11E H 0.5827 1.0612 0.2369 0.088 Uiso 1 1 calc R
H11F H 0.7002 1.0440 0.2699 0.088 Uiso 1 1 calc R
C12A C 0.3853(3) 0.9467(3) 0.28893(16) 0.0669(12) Uani 1 1 d .
H12D H 0.3590 1.0058 0.3058 0.100 Uiso 1 1 calc R
H12E H 0.3542 0.8834 0.3011 0.100 Uiso 1 1 calc R
H12F H 0.3573 0.9534 0.2564 0.100 Uiso 1 1 calc R
C13A C 0.5823(3) 0.8263(3) 0.26171(15) 0.0584(11) Uani 1 1 d .
H13D H 0.5478 0.7653 0.2745 0.088 Uiso 1 1 calc R
H13E H 0.6669 0.8177 0.2630 0.088 Uiso 1 1 calc R
H13F H 0.5499 0.8353 0.2298 0.088 Uiso 1 1 calc R
Si2A Si 0.46801(9) 1.08098(7) 0.40165(4) 0.0508(3) Uani 1 1 d .
C21A C 0.5033(4) 1.1565(3) 0.45515(16) 0.0678(12) Uani 1 1 d .
H21D H 0.5787 1.1906 0.4541 0.102 Uiso 1 1 calc R
H21E H 0.5072 1.1103 0.4817 0.102 Uiso 1 1 calc R
H21F H 0.4427 1.2082 0.4578 0.102 Uiso 1 1 calc R
C22A C 0.3239(3) 1.0176(3) 0.40606(19) 0.0844(15) Uani 1 1 d .
H22D H 0.3021 0.9774 0.3783 0.127 Uiso 1 1 calc R
H22E H 0.2646 1.0702 0.4094 0.127 Uiso 1 1 calc R
H22F H 0.3295 0.9721 0.4328 0.127 Uiso 1 1 calc R
C23A C 0.4599(4) 1.1781(3) 0.35458(16) 0.0658(12) Uani 1 1 d .
H23D H 0.5367 1.2096 0.3533 0.099 Uiso 1 1 calc R
H23E H 0.4032 1.2313 0.3604 0.099 Uiso 1 1 calc R
H23F H 0.4356 1.1444 0.3253 0.099 Uiso 1 1 calc R
B1A B 0.8826(3) 0.7644(3) 0.40766(16) 0.0422(10) Uani 1 1 d .
O1A O 0.94766(19) 0.74339(17) 0.44743(9) 0.0487(6) Uani 1 1 d .
O2A O 0.9208(2) 0.72060(18) 0.36977(9) 0.0523(7) Uani 1 1 d .
C1A C 0.7731(3) 0.8369(2) 0.40455(13) 0.0397(8) Uani 1 1 d .
C2A C 0.7096(3) 0.8579(2) 0.36304(13) 0.0389(8) Uani 1 1 d .
H2A H 0.7310 0.8236 0.3366 0.047 Uiso 1 1 calc R
C3A C 0.6151(3) 0.9269(2) 0.35751(12) 0.0399(8) Uani 1 1 d .
C4A C 0.5859(3) 0.9802(2) 0.39747(13) 0.0403(8) Uani 1 1 d .
C5A C 0.6487(3) 0.9567(2) 0.43919(13) 0.0459(9) Uani 1 1 d .
H5A H 0.6282 0.9899 0.4661 0.055 Uiso 1 1 calc R
C6A C 0.7409(3) 0.8863(2) 0.44321(14) 0.0437(9) Uani 1 1 d .
H6A H 0.7813 0.8724 0.4724 0.052 Uiso 1 1 calc R
C31A C 1.0545(3) 0.6935(3) 0.43484(14) 0.0513(10) Uani 1 1 d .
C32A C 1.0144(3) 0.6489(3) 0.38693(14) 0.0507(10) Uani 1 1 d .
C33A C 1.1437(3) 0.7803(3) 0.43302(18) 0.0761(14) Uani 1 1 d .
H33D H 1.1160 0.8292 0.4090 0.114 Uiso 1 1 calc R
H33E H 1.2185 0.7515 0.4263 0.114 Uiso 1 1 calc R
H33F H 1.1535 0.8156 0.4627 0.114 Uiso 1 1 calc R
C34A C 1.0949(4) 0.6172(3) 0.47118(16) 0.0811(15) Uani 1 1 d .
H34D H 1.1180 0.6533 0.5000 0.122 Uiso 1 1 calc R
H34E H 1.1616 0.5790 0.4617 0.122 Uiso 1 1 calc R
H34F H 1.0314 0.5693 0.4756 0.122 Uiso 1 1 calc R
C35A C 1.1047(3) 0.6472(3) 0.35321(15) 0.0606(11) Uani 1 1 d .
H35D H 1.0705 0.6182 0.3241 0.091 Uiso 1 1 calc R
H35E H 1.1709 0.6050 0.3654 0.091 Uiso 1 1 calc R
H35F H 1.1313 0.7174 0.3482 0.091 Uiso 1 1 calc R
C36A C 0.9580(3) 0.5427(3) 0.38915(19) 0.0748(14) Uani 1 1 d .
H36D H 0.8996 0.5442 0.4112 0.112 Uiso 1 1 calc R
H36E H 1.0179 0.4917 0.3989 0.112 Uiso 1 1 calc R
H36F H 0.9204 0.5243 0.3588 0.112 Uiso 1 1 calc R

loop_
_atom_site_aniso_label
_atom_site_aniso_U_11
_atom_site_aniso_U_22
_atom_site_aniso_U_33
_atom_site_aniso_U_23
_atom_site_aniso_U_13
_atom_site_aniso_U_12
Si1 0.0389(5) 0.0465(5) 0.0444(7) 0.0028(5) -0.0033(5) -0.0056(4)
C11 0.062(2) 0.058(2) 0.055(3) -0.009(2) 0.002(2) -0.0056(19)
C12 0.045(2) 0.091(3) 0.061(3) 0.009(2) -0.007(2) -0.005(2)
C13 0.069(3) 0.063(2) 0.053(3) 0.015(2) -0.004(2) -0.003(2)
Si2 0.0408(6) 0.0474(5) 0.0487(7) 0.0023(5) 0.0001(5) -0.0146(4)
C21 0.068(3) 0.062(2) 0.059(3) 0.005(2) 0.000(2) -0.030(2)
C22 0.041(2) 0.097(3) 0.076(3) -0.001(3) 0.012(2) -0.009(2)
C23 0.074(3) 0.050(2) 0.059(3) -0.003(2) 0.003(2) -0.026(2)
B1 0.036(2) 0.0319(19) 0.046(3) 0.0008(18) 0.001(2) 0.0025(16)
O1 0.0378(13) 0.0522(13) 0.0470(16) -0.0034(12) 0.0013(11) -0.0152(11)
O2 0.0397(13) 0.0462(13) 0.0477(16) -0.0045(12) 0.0003(12) -0.0125(10)
C1 0.0302(17) 0.0319(16) 0.049(2) 0.0014(16) 0.0008(16) 0.0006(13)
C2 0.0334(17) 0.0335(17) 0.046(2) 0.0027(16) 0.0013(16) 0.0012(14)
C3 0.0326(17) 0.0322(16) 0.047(2) 0.0007(16) 0.0034(16) 0.0044(13)
C4 0.0330(17) 0.0334(16) 0.045(2) 0.0035(16) -0.0034(16) 0.0017(14)
C5 0.0372(18) 0.0397(18) 0.042(2) 0.0068(16) 0.0041(16) -0.0021(14)
C6 0.0338(17) 0.0402(17) 0.046(2) -0.0003(17) -0.0038(16) -0.0006(15)
C31 0.0359(19) 0.056(2) 0.054(3) -0.0032(19) 0.0044(18) -0.0195(16)
C32 0.0360(18) 0.0456(19) 0.054(3) -0.0067(19) 0.0035(17) -0.0130(15)
C33 0.036(2) 0.084(3) 0.082(3) 0.023(3) -0.003(2) -0.003(2)
C34 0.065(3) 0.079(3) 0.063(3) -0.012(2) 0.001(2) -0.039(2)
C35 0.041(2) 0.068(2) 0.068(3) -0.006(2) 0.013(2) -0.0122(18)
C36 0.050(2) 0.049(2) 0.073(3) 0.001(2) 0.007(2) -0.0081(17)
Si1A 0.0376(5) 0.0439(5) 0.0556(7) 0.0006(5) -0.0025(5) 0.0005(4)
C11A 0.055(2) 0.055(2) 0.063(3) 0.012(2) -0.005(2) 0.0009(18)
C12A 0.041(2) 0.074(3) 0.081(3) -0.002(2) -0.015(2) -0.0010(19)
C13A 0.059(2) 0.055(2) 0.060(3) -0.009(2) -0.001(2) -0.0025(19)
Si2A 0.0390(5) 0.0463(5) 0.0677(8) -0.0037(5) 0.0091(5) 0.0069(4)
C21A 0.066(3) 0.059(2) 0.080(3) -0.003(2) 0.019(2) 0.014(2)
C22A 0.049(2) 0.087(3) 0.121(5) -0.014(3) 0.027(3) -0.002(2)
C23A 0.066(3) 0.053(2) 0.077(3) 0.001(2) 0.002(2) 0.021(2)
B1A 0.041(2) 0.037(2) 0.047(3) 0.000(2) -0.001(2) -0.0028(17)
O1A 0.0413(13) 0.0542(14) 0.0501(17) 0.0036(13) 0.0020(12) 0.0136(11)
O2A 0.0435(14) 0.0562(15) 0.0548(18) -0.0039(13) -0.0078(12) 0.0167(11)
C1A 0.0355(18) 0.0323(17) 0.050(2) -0.0004(16) 0.0002(17) -0.0036(14)
C2A 0.0353(18) 0.0353(17) 0.046(2) -0.0031(16) 0.0043(17) -0.0040(14)
C3A 0.0332(17) 0.0357(17) 0.050(2) 0.0042(17) 0.0022(16) -0.0035(14)
C4A 0.0373(18) 0.0344(16) 0.050(2) 0.0004(17) 0.0067(17) -0.0081(14)
C5A 0.046(2) 0.0440(19) 0.048(2) -0.0039(18) 0.0071(18) 0.0008(16)
C6A 0.0391(18) 0.0396(18) 0.051(2) 0.0047(18) -0.0044(17) -0.0022(15)
C31A 0.042(2) 0.059(2) 0.053(3) 0.002(2) 0.0036(19) 0.0183(17)
C32A 0.041(2) 0.049(2) 0.060(3) 0.0042(19) -0.0010(19) 0.0145(17)
C33A 0.040(2) 0.075(3) 0.112(4) -0.020(3) 0.003(2) -0.007(2)
C34A 0.075(3) 0.092(3) 0.073(4) 0.010(3) -0.006(3) 0.036(3)
C35A 0.052(2) 0.069(3) 0.061(3) 0.000(2) 0.008(2) 0.018(2)
C36A 0.053(2) 0.047(2) 0.122(4) -0.006(2) 0.001(3) 0.0068(18)

loop_
_atom_type_symbol
_atom_type_description
_atom_type_scat_dispersion_real
_atom_type_scat_dispersion_imag
_atom_type_scat_source
C C 0.0033 0.0016 'International Tables Vol C Tables 4.2.6.8 and 6.1.1.4'
H H 0.0000 0.0000 'International Tables Vol C Tables 4.2.6.8 and 6.1.1.4'
B B 0.0013 0.0007 'International Tables Vol C Tables 4.2.6.8 and 6.1.1.4'
O O 0.0106 0.0060 'International Tables Vol C Tables 4.2.6.8 and 6.1.1.4'
Si Si 0.0817 0.0704 'International Tables Vol C Tables 4.2.6.8 and 6.1.1.4'

loop_
_geom_angle_atom_site_label_1
_geom_angle_atom_site_label_2
_geom_angle_atom_site_label_3
_geom_angle
C11 Si1 C13 107.4(2)
C11 Si1 C12 112.87(19)
C13 Si1 C12 103.21(19)
C11 Si1 C3 109.76(16)
C13 Si1 C3 108.90(17)
C12 Si1 C3 114.19(18)
Si1 C11 H11A 109.5
Si1 C11 H11B 109.5
H11A C11 H11B 109.5
Si1 C11 H11C 109.5
H11A C11 H11C 109.5
H11B C11 H11C 109.5
Si1 C12 H12A 109.5
Si1 C12 H12B 109.5
H12A C12 H12B 109.5
Si1 C12 H12C 109.5
H12A C12 H12C 109.5
H12B C12 H12C 109.5
Si1 C13 H13A 109.5
Si1 C13 H13B 109.5
H13A C13 H13B 109.5
Si1 C13 H13C 109.5
H13A C13 H13C 109.5
H13B C13 H13C 109.5
C21 Si2 C22 107.9(2)
C21 Si2 C23 104.36(19)
C22 Si2 C23 112.7(2)
C21 Si2 C4 108.69(16)
C22 Si2 C4 110.30(17)
C23 Si2 C4 112.56(17)
Si2 C21 H21A 109.5
Si2 C21 H21B 109.5
H21A C21 H21B 109.5
Si2 C21 H21C 109.5
H21A C21 H21C 109.5
H21B C21 H21C 109.5
Si2 C22 H22A 109.5
Si2 C22 H22B 109.5
H22A C22 H22B 109.5
Si2 C22 H22C 109.5
H22A C22 H22C 109.5
H22B C22 H22C 109.5
Si2 C23 H23A 109.5
Si2 C23 H23B 109.5
H23A C23 H23B 109.5
Si2 C23 H23C 109.5
H23A C23 H23C 109.5
H23B C23 H23C 109.5
O1 B1 O2 114.3(3)
O1 B1 C1 122.3(3)
O2 B1 C1 123.4(3)
B1 O1 C31 106.0(3)
B1 O2 C32 106.4(3)
C6 C1 C2 117.3(3)
C6 C1 B1 121.1(3)
C2 C1 B1 121.6(3)
C1 C2 C3 124.6(3)
C1 C2 H2 117.7
C3 C2 H2 117.7
C2 C3 C4 116.8(3)
C2 C3 Si1 113.4(3)
C4 C3 Si1 129.8(2)
C5 C4 C3 118.9(3)
C5 C4 Si2 113.4(3)
C3 C4 Si2 127.7(3)
C4 C5 C6 122.0(3)
C4 C5 H5 119.0
C6 C5 H5 119.0
C1 C6 C5 120.4(3)
C1 C6 H6 119.8
C5 C6 H6 119.8
O1 C31 C34 107.5(3)
O1 C31 C33 105.6(3)
C34 C31 C33 110.1(3)
O1 C31 C32 103.2(3)
C34 C31 C32 115.6(3)
C33 C31 C32 114.0(3)
O2 C32 C35 108.5(3)
O2 C32 C36 106.1(3)
C35 C32 C36 110.3(3)
O2 C32 C31 102.4(3)
C35 C32 C31 116.0(3)
C36 C32 C31 112.7(3)
C31 C33 H33A 109.5
C31 C33 H33B 109.5
H33A C33 H33B 109.5
C31 C33 H33C 109.5
H33A C33 H33C 109.5
H33B C33 H33C 109.5
C31 C34 H34A 109.5
C31 C34 H34B 109.5
H34A C34 H34B 109.5
C31 C34 H34C 109.5
H34A C34 H34C 109.5
H34B C34 H34C 109.5
C32 C35 H35A 109.5
C32 C35 H35B 109.5
H35A C35 H35B 109.5
C32 C35 H35C 109.5
H35A C35 H35C 109.5
H35B C35 H35C 109.5
C32 C36 H36A 109.5
C32 C36 H36B 109.5
H36A C36 H36B 109.5
C32 C36 H36C 109.5
H36A C36 H36C 109.5
H36B C36 H36C 109.5
C13A Si1A C11A 106.87(19)
C13A Si1A C12A 103.53(18)
C11A Si1A C12A 112.67(18)
C13A Si1A C3A 109.85(17)
C11A Si1A C3A 109.48(16)
C12A Si1A C3A 114.04(18)
Si1A C11A H11D 109.5
Si1A C11A H11E 109.5
H11D C11A H11E 109.5
Si1A C11A H11F 109.5
H11D C11A H11F 109.5
H11E C11A H11F 109.5
Si1A C12A H12D 109.5
Si1A C12A H12E 109.5
H12D C12A H12E 109.5
Si1A C12A H12F 109.5
H12D C12A H12F 109.5
H12E C12A H12F 109.5
Si1A C13A H13D 109.5
Si1A C13A H13E 109.5
H13D C13A H13E 109.5
Si1A C13A H13F 109.5
H13D C13A H13F 109.5
H13E C13A H13F 109.5
C21A Si2A C23A 104.83(19)
C21A Si2A C22A 107.2(2)
C23A Si2A C22A 111.8(2)
C21A Si2A C4A 108.73(17)
C23A Si2A C4A 113.71(17)
C22A Si2A C4A 110.27(17)
Si2A C21A H21D 109.5
Si2A C21A H21E 109.5
H21D C21A H21E 109.5
Si2A C21A H21F 109.5
H21D C21A H21F 109.5
H21E C21A H21F 109.5
Si2A C22A H22D 109.5
Si2A C22A H22E 109.5
H22D C22A H22E 109.5
Si2A C22A H22F 109.5
H22D C22A H22F 109.5
H22E C22A H22F 109.5
Si2A C23A H23D 109.5
Si2A C23A H23E 109.5
H23D C23A H23E 109.5
Si2A C23A H23F 109.5
H23D C23A H23F 109.5
H23E C23A H23F 109.5
O1A B1A O2A 115.0(3)
O1A B1A C1A 123.1(4)
O2A B1A C1A 121.9(3)
B1A O1A C31A 106.2(3)
B1A O2A C32A 105.8(3)
C2A C1A C6A 117.8(3)
C2A C1A B1A 121.4(3)
C6A C1A B1A 120.7(3)
C1A C2A C3A 124.2(3)
C1A C2A H2A 117.9
C3A C2A H2A 117.9
C2A C3A C4A 117.3(3)
C2A C3A Si1A 114.0(3)
C4A C3A Si1A 128.6(2)
C5A C4A C3A 117.9(3)
C5A C4A Si2A 114.0(3)
C3A C4A Si2A 128.0(3)
C4A C5A C6A 122.8(4)
C4A C5A H5A 118.6
C6A C5A H5A 118.6
C1A C6A C5A 119.9(3)
C1A C6A H6A 120.0
C5A C6A H6A 120.0
O1A C31A C34A 108.8(3)
O1A C31A C33A 105.4(3)
C34A C31A C33A 110.6(4)
O1A C31A C32A 102.2(3)
C34A C31A C32A 116.2(3)
C33A C31A C32A 112.7(3)
O2A C32A C35A 108.4(3)
O2A C32A C36A 106.6(3)
C35A C32A C36A 109.8(3)
O2A C32A C31A 102.4(3)
C35A C32A C31A 116.0(3)
C36A C32A C31A 112.9(3)
C31A C33A H33D 109.5
C31A C33A H33E 109.5
H33D C33A H33E 109.5
C31A C33A H33F 109.5
H33D C33A H33F 109.5
H33E C33A H33F 109.5
C31A C34A H34D 109.5
C31A C34A H34E 109.5
H34D C34A H34E 109.5
C31A C34A H34F 109.5
H34D C34A H34F 109.5
H34E C34A H34F 109.5
C32A C35A H35D 109.5
C32A C35A H35E 109.5
H35D C35A H35E 109.5
C32A C35A H35F 109.5
H35D C35A H35F 109.5
H35E C35A H35F 109.5
C32A C36A H36D 109.5
C32A C36A H36E 109.5
H36D C36A H36E 109.5
C32A C36A H36F 109.5
H36D C36A H36F 109.5
H36E C36A H36F 109.5

loop_
_geom_bond_atom_site_label_1
_geom_bond_atom_site_label_2
_geom_bond_distance
Si1 C11 1.861(4)
Si1 C13 1.867(4)
Si1 C12 1.877(4)
Si1 C3 1.894(4)
C11 H11A 0.9800
C11 H11B 0.9800
C11 H11C 0.9800
C12 H12A 0.9800
C12 H12B 0.9800
C12 H12C 0.9800
C13 H13A 0.9800
C13 H13B 0.9800
C13 H13C 0.9800
Si2 C21 1.859(4)
Si2 C22 1.865(4)
Si2 C23 1.867(4)
Si2 C4 1.898(3)
C21 H21A 0.9800
C21 H21B 0.9800
C21 H21C 0.9800
C22 H22A 0.9800
C22 H22B 0.9800
C22 H22C 0.9800
C23 H23A 0.9800
C23 H23B 0.9800
C23 H23C 0.9800
B1 O1 1.364(5)
B1 O2 1.367(5)
B1 C1 1.564(5)
O1 C31 1.463(4)
O2 C32 1.468(4)
C1 C6 1.387(5)
C1 C2 1.389(5)
C2 C3 1.414(4)
C2 H2 0.9500
C3 C4 1.419(5)
C4 C5 1.400(5)
C5 C6 1.401(4)
C5 H5 0.9500
C6 H6 0.9500
C31 C34 1.529(5)
C31 C33 1.531(5)
C31 C32 1.543(5)
C32 C35 1.518(5)
C32 C36 1.521(5)
C33 H33A 0.9800
C33 H33B 0.9800
C33 H33C 0.9800
C34 H34A 0.9800
C34 H34B 0.9800
C34 H34C 0.9800
C35 H35A 0.9800
C35 H35B 0.9800
C35 H35C 0.9800
C36 H36A 0.9800
C36 H36B 0.9800
C36 H36C 0.9800
Si1A C13A 1.864(4)
Si1A C11A 1.869(4)
Si1A C12A 1.875(4)
Si1A C3A 1.908(4)
C11A H11D 0.9800
C11A H11E 0.9800
C11A H11F 0.9800
C12A H12D 0.9800
C12A H12E 0.9800
C12A H12F 0.9800
C13A H13D 0.9800
C13A H13E 0.9800
C13A H13F 0.9800
Si2A C21A 1.861(4)
Si2A C23A 1.867(4)
Si2A C22A 1.873(4)
Si2A C4A 1.903(3)
C21A H21D 0.9800
C21A H21E 0.9800
C21A H21F 0.9800
C22A H22D 0.9800
C22A H22E 0.9800
C22A H22F 0.9800
C23A H23D 0.9800
C23A H23E 0.9800
C23A H23F 0.9800
B1A O1A 1.350(5)
B1A O2A 1.361(5)
B1A C1A 1.573(5)
O1A C31A 1.473(4)
O2A C32A 1.477(4)
C1A C2A 1.383(5)
C1A C6A 1.386(5)
C2A C3A 1.409(4)
C2A H2A 0.9500
C3A C4A 1.431(5)
C4A C5A 1.392(5)
C5A C6A 1.400(5)
C5A H5A 0.9500
C6A H6A 0.9500
C31A C34A 1.496(5)
C31A C33A 1.532(5)
C31A C32A 1.547(5)
C32A C35A 1.507(5)
C32A C36A 1.533(5)
C33A H33D 0.9800
C33A H33E 0.9800
C33A H33F 0.9800
C34A H34D 0.9800
C34A H34E 0.9800
C34A H34F 0.9800
C35A H35D 0.9800
C35A H35E 0.9800
C35A H35F 0.9800
C36A H36D 0.9800
C36A H36E 0.9800
C36A H36F 0.9800

loop_
_geom_torsion_atom_site_label_1
_geom_torsion_atom_site_label_2
_geom_torsion_atom_site_label_3
_geom_torsion_atom_site_label_4
_geom_torsion
O2 B1 O1 C31 9.9(4)
C1 B1 O1 C31 -170.6(3)
O1 B1 O2 C32 8.8(4)
C1 B1 O2 C32 -170.7(3)
O1 B1 C1 C6 10.9(5)
O2 B1 C1 C6 -169.7(3)
O1 B1 C1 C2 -170.5(3)
O2 B1 C1 C2 8.9(5)
C6 C1 C2 C3 1.0(5)
B1 C1 C2 C3 -177.7(3)
C1 C2 C3 C4 2.1(4)
C1 C2 C3 Si1 -179.0(2)
C11 Si1 C3 C2 -88.9(2)
C13 Si1 C3 C2 28.5(3)
C12 Si1 C3 C2 143.2(2)
C11 Si1 C3 C4 89.8(3)
C13 Si1 C3 C4 -152.8(3)
C12 Si1 C3 C4 -38.0(3)
C2 C3 C4 C5 -3.6(4)
Si1 C3 C4 C5 177.7(2)
C2 C3 C4 Si2 174.0(2)
Si1 C3 C4 Si2 -4.7(4)
C21 Si2 C4 C5 21.4(3)
C22 Si2 C4 C5 -96.7(3)
C23 Si2 C4 C5 136.5(3)
C21 Si2 C4 C3 -156.3(3)
C22 Si2 C4 C3 85.6(3)
C23 Si2 C4 C3 -41.2(3)
C3 C4 C5 C6 2.2(5)
Si2 C4 C5 C6 -175.7(2)
C2 C1 C6 C5 -2.5(4)
B1 C1 C6 C5 176.1(3)
C4 C5 C6 C1 1.0(5)
B1 O1 C31 C34 -145.7(3)
B1 O1 C31 C33 96.8(3)
B1 O1 C31 C32 -23.1(3)
B1 O2 C32 C35 -145.4(3)
B1 O2 C32 C36 96.0(3)
B1 O2 C32 C31 -22.3(3)
O1 C31 C32 O2 27.5(3)
C34 C31 C32 O2 144.5(3)
C33 C31 C32 O2 -86.5(3)
O1 C31 C32 C35 145.4(3)
C34 C31 C32 C35 -97.6(4)
C33 C31 C32 C35 31.4(4)
O1 C31 C32 C36 -86.0(3)
C34 C31 C32 C36 31.0(4)
C33 C31 C32 C36 159.9(3)
O2A B1A O1A C31A 10.5(4)
C1A B1A O1A C31A -167.5(3)
O1A B1A O2A C32A 8.9(4)
C1A B1A O2A C32A -173.1(3)
O1A B1A C1A C2A 179.0(3)
O2A B1A C1A C2A 1.1(5)
O1A B1A C1A C6A 2.5(5)
O2A B1A C1A C6A -175.4(3)
C6A C1A C2A C3A 0.6(5)
B1A C1A C2A C3A -176.0(3)
C1A C2A C3A C4A 1.8(4)
C1A C2A C3A Si1A 178.4(2)
C13A Si1A C3A C2A 22.9(3)
C11A Si1A C3A C2A -94.2(3)
C12A Si1A C3A C2A 138.6(2)
C13A Si1A C3A C4A -161.0(3)
C11A Si1A C3A C4A 82.0(3)
C12A Si1A C3A C4A -45.3(3)
C2A C3A C4A C5A -3.0(4)
Si1A C3A C4A C5A -179.1(2)
C2A C3A C4A Si2A 177.7(2)
Si1A C3A C4A Si2A 1.7(4)
C21A Si2A C4A C5A 21.2(3)
C23A Si2A C4A C5A 137.6(3)
C22A Si2A C4A C5A -96.0(3)
C21A Si2A C4A C3A -159.5(3)
C23A Si2A C4A C3A -43.1(3)
C22A Si2A C4A C3A 83.3(3)
C3A C4A C5A C6A 2.2(5)
Si2A C4A C5A C6A -178.5(3)
C2A C1A C6A C5A -1.6(5)
B1A C1A C6A C5A 175.0(3)
C4A C5A C6A C1A 0.2(5)
B1A O1A C31A C34A -147.4(3)
B1A O1A C31A C33A 93.9(3)
B1A O1A C31A C32A -24.0(3)
B1A O2A C32A C35A -146.1(3)
B1A O2A C32A C36A 95.7(4)
B1A O2A C32A C31A -23.1(3)
O1A C31A C32A O2A 28.3(3)
C34A C31A C32A O2A 146.6(3)
C33A C31A C32A O2A -84.3(3)
O1A C31A C32A C35A 146.1(3)
C34A C31A C32A C35A -95.6(4)
C33A C31A C32A C35A 33.5(4)
O1A C31A C32A C36A -85.9(3)
C34A C31A C32A C36A 32.4(4)
C33A C31A C32A C36A 161.5(3)
